data_4037580
loop_
_publ_author_name
'Koenig, Jonas J.'
'Arndt, Thiemo'
'Gildemeister, Nora'
'Neud\"orfl, J\"org-M'
'Breugst, Martin'

_publ_section_title
;
 Iodine-Catalyzed Nazarov Cyclizations.
;
_journal_issue 12
_journal_name_full 'The Journal of organic chemistry'
_journal_page_first 7587
_journal_page_last 7605
_journal_paper_doi 10.1021/acs.joc.9b01083
_journal_volume 84
_journal_year 2019
_chemical_formula_moiety 'C20 H24 O7'
_chemical_formula_sum 'C20 H24 O7'
_chemical_formula_weight 376.39
_space_group_crystal_system triclinic
_space_group_IT_number 2
_space_group_name_Hall '-P 1'
_space_group_name_H-M_alt 'P -1'
_atom_sites_solution_hydrogens mixed
_audit_creation_method SHELXL-2014/7
_cell_angle_alpha 99.719(2)
_cell_angle_beta 100.404(2)
_cell_angle_gamma 98.862(2)
_cell_formula_units_Z 2
_cell_length_a 8.7751(4)
_cell_length_b 10.6282(5)
_cell_length_c 10.8238(5)
_cell_measurement_reflns_used 9747
_cell_measurement_temperature 100(2)
_cell_measurement_theta_max 72.16
_cell_measurement_theta_min 4.24
_cell_volume 960.72(8)
_computing_cell_refinement 'Bruker APEX 3'
_computing_data_collection 'Bruker APEX 3'
_computing_data_reduction 'Bruker APEX 3'
_computing_molecular_graphics 'SCHAKAL99 (E. Keller 1999)'
_computing_publication_material 'PLATON (A. L. Spek 1980-2015)'
_computing_structure_refinement
;
SHELXL-2014/7 (Sheldrick, 2014)
SHELXLE (C. B. Huebschle 2016)'
;
_computing_structure_solution 'SHELXT  (Sheldrick, 2015)'
_diffrn_ambient_temperature 100(2)
_diffrn_measured_fraction_theta_full 0.997
_diffrn_measured_fraction_theta_max 0.997
_diffrn_measurement_device_type 'Bruker D8 Venture'
_diffrn_measurement_method 'phi / omega scans'
_diffrn_radiation_type CuK\a
_diffrn_radiation_wavelength 1.54178
_diffrn_reflns_av_R_equivalents 0.0562
_diffrn_reflns_av_unetI/netI 0.0352
_diffrn_reflns_Laue_measured_fraction_full 0.997
_diffrn_reflns_Laue_measured_fraction_max 0.997
_diffrn_reflns_limit_h_max 10
_diffrn_reflns_limit_h_min -9
_diffrn_reflns_limit_k_max 13
_diffrn_reflns_limit_k_min -13
_diffrn_reflns_limit_l_max 13
_diffrn_reflns_limit_l_min -13
_diffrn_reflns_number 19454
_diffrn_reflns_point_group_measured_fraction_full 0.997
_diffrn_reflns_point_group_measured_fraction_max 0.997
_diffrn_reflns_theta_full 67.679
_diffrn_reflns_theta_max 72.183
_diffrn_reflns_theta_min 4.240
_diffrn_source 'micro focus'
_exptl_absorpt_coefficient_mu 0.821
_exptl_absorpt_correction_T_max 0.7535
_exptl_absorpt_correction_T_min 0.3695
_exptl_absorpt_correction_type multi-scan
_exptl_absorpt_process_details 'Bruker SADBS'
_exptl_crystal_colour colourless
_exptl_crystal_density_diffrn 1.301
_exptl_crystal_description irregular
_exptl_crystal_F_000 400
_exptl_crystal_size_max 0.400
_exptl_crystal_size_mid 0.400
_exptl_crystal_size_min 0.050
_refine_diff_density_max 0.339
_refine_diff_density_min -0.326
_refine_diff_density_rms 0.062
_refine_ls_extinction_method none
_refine_ls_goodness_of_fit_ref 1.128
_refine_ls_hydrogen_treatment mixed
_refine_ls_matrix_type full
_refine_ls_number_parameters 252
_refine_ls_number_reflns 3779
_refine_ls_number_restraints 0
_refine_ls_restrained_S_all 1.128
_refine_ls_R_factor_all 0.0587
_refine_ls_R_factor_gt 0.0510
_refine_ls_shift/su_max 0.000
_refine_ls_shift/su_mean 0.000
_refine_ls_structure_factor_coef Fsqd
_refine_ls_weighting_details 'w=1/[\s^2^(Fo^2^)+(0.0325P)^2^+1.1646P] where P=(Fo^2^+2Fc^2^)/3'
_refine_ls_weighting_scheme calc
_refine_ls_wR_factor_gt 0.1218
_refine_ls_wR_factor_ref 0.1269
_reflns_Friedel_coverage 0.000
_reflns_number_gt 3339
_reflns_number_total 3779
_reflns_threshold_expression 'I > 2\s(I)'
_cod_data_source_file jo9b01083_si_003.cif
_cod_data_source_block 3e
_cod_database_code 4037580
_shelx_shelxl_version_number 2014/7
_shelx_space_group_comment
;
The symmetry employed for this shelxl refinement is uniquely defined
by the following loop, which should always be used as a source of
symmetry information in preference to the above space-group names.
They are only intended as comments.
;
_shelx_estimated_absorpt_t_min 0.735
_shelx_estimated_absorpt_t_max 0.960

loop_
_space_group_symop_operation_xyz
'x, y, z'
'-x, -y, -z'

loop_
_atom_site_label
_atom_site_type_symbol
_atom_site_fract_x
_atom_site_fract_y
_atom_site_fract_z
_atom_site_U_iso_or_equiv
_atom_site_adp_type
_atom_site_occupancy
_atom_site_site_symmetry_order
_atom_site_calc_flag
_atom_site_refinement_flags_posn
_atom_site_refinement_flags_adp
O1 O 1.08665(16) 0.90348(13) 0.91797(13) 0.0210(3) Uani 1 1 d . .
O2 O 0.94570(16) 0.62232(13) 0.67846(13) 0.0200(3) Uani 1 1 d . .
O3 O 0.76297(16) 0.69649(14) 0.87984(13) 0.0200(3) Uani 1 1 d . .
O4 O 0.27863(16) 0.39454(14) 0.73120(13) 0.0208(3) Uani 1 1 d . .
O5 O 0.44765(15) 0.71241(13) 0.48748(13) 0.0186(3) Uani 1 1 d . .
O6 O 0.91925(16) 1.05482(13) 0.67495(14) 0.0217(3) Uani 1 1 d . .
O7 O 1.11017(15) 0.93655(13) 0.65808(13) 0.0183(3) Uani 1 1 d . .
C1 C 1.2314(3) 0.9730(2) 1.0023(2) 0.0307(5) Uani 1 1 d . .
H1A H 1.2113 1.0519 1.0551 0.037 Uiso 1 1 calc R U
H1B H 1.3079 1.0012 0.9507 0.037 Uiso 1 1 calc R U
C2 C 1.3014(3) 0.8903(3) 1.0889(2) 0.0390(6) Uani 1 1 d . .
H2A H 1.2264 0.8639 1.1422 0.047 Uiso 1 1 calc R U
H2B H 1.3998 0.9415 1.1470 0.047 Uiso 1 1 calc R U
C3 C 1.3374(3) 0.7698(2) 1.0105(2) 0.0340(6) Uani 1 1 d . .
H3A H 1.4391 0.7921 0.9845 0.041 Uiso 1 1 calc R U
H3B H 1.3468 0.7028 1.0633 0.041 Uiso 1 1 calc R U
C4 C 1.2074(2) 0.7168(2) 0.8927(2) 0.0230(4) Uani 1 1 d . .
H4 H 1.2051 0.6336 0.8430 0.028 Uiso 1 1 calc R U
C5 C 1.0961(2) 0.78292(18) 0.85629(18) 0.0159(4) Uani 1 1 d . .
C6 C 0.9691(2) 0.73327(18) 0.73827(18) 0.0146(4) Uani 1 1 d . .
C7 C 0.8748(2) 0.83084(18) 0.69411(17) 0.0142(4) Uani 1 1 d . .
C8 C 0.7168(2) 0.80972(18) 0.66439(17) 0.0148(4) Uani 1 1 d . .
H8 H 0.670(3) 0.878(2) 0.630(2) 0.026(6) Uiso 1 1 d . .
C9 C 0.6055(2) 0.69974(18) 0.68122(18) 0.0144(4) Uani 1 1 d . .
C10 C 0.6288(2) 0.64136(18) 0.78958(18) 0.0149(4) Uani 1 1 d . .
C11 C 0.5183(2) 0.53955(19) 0.80329(18) 0.0180(4) Uani 1 1 d . .
H11 H 0.5359 0.5009 0.8763 0.022 Uiso 1 1 calc R U
C12 C 0.3807(2) 0.49444(18) 0.70852(18) 0.0159(4) Uani 1 1 d . .
C13 C 0.3509(2) 0.54963(18) 0.60111(18) 0.0162(4) Uani 1 1 d . .
H13 H 0.2566 0.5183 0.5374 0.019 Uiso 1 1 calc R U
C14 C 0.4636(2) 0.65222(18) 0.58970(17) 0.0144(4) Uani 1 1 d . .
C15 C 0.9663(2) 0.95451(18) 0.67648(18) 0.0153(4) Uani 1 1 d . .
C16 C 1.2188(2) 1.05158(19) 0.65078(19) 0.0191(4) Uani 1 1 d . .
H16A H 1.2502 1.1124 0.7350 0.023 Uiso 1 1 calc R U
H16B H 1.1687 1.0969 0.5864 0.023 Uiso 1 1 calc R U
C17 C 1.3605(2) 1.0054(2) 0.6124(2) 0.0237(4) Uani 1 1 d . .
H17A H 1.3299 0.9534 0.5249 0.036 Uiso 1 1 calc R U
H17B H 1.4015 0.9521 0.6714 0.036 Uiso 1 1 calc R U
H17C H 1.4424 1.0806 0.6158 0.036 Uiso 1 1 calc R U
C18 C 0.7930(3) 0.6457(3) 0.9934(2) 0.0388(7) Uani 1 1 d . .
H18A H 0.8044 0.5548 0.9710 0.058 Uiso 1 1 calc R U
H18B H 0.7048 0.6504 1.0371 0.058 Uiso 1 1 calc R U
H18C H 0.8905 0.6967 1.0505 0.058 Uiso 1 1 calc R U
C19 C 0.1249(2) 0.35771(19) 0.6478(2) 0.0200(4) Uani 1 1 d . .
H19A H 0.1353 0.3241 0.5603 0.030 Uiso 1 1 calc R U
H19B H 0.0742 0.4337 0.6487 0.030 Uiso 1 1 calc R U
H19C H 0.0603 0.2901 0.6777 0.030 Uiso 1 1 calc R U
C20 C 0.2962(2) 0.6821(2) 0.4015(2) 0.0251(5) Uani 1 1 d . .
H20A H 0.2964 0.7358 0.3363 0.038 Uiso 1 1 calc R U
H20B H 0.2148 0.6996 0.4497 0.038 Uiso 1 1 calc R U
H20C H 0.2737 0.5900 0.3596 0.038 Uiso 1 1 calc R U

loop_
_atom_site_aniso_label
_atom_site_aniso_U_11
_atom_site_aniso_U_22
_atom_site_aniso_U_33
_atom_site_aniso_U_23
_atom_site_aniso_U_13
_atom_site_aniso_U_12
O1 0.0202(7) 0.0201(7) 0.0195(7) -0.0001(6) -0.0017(6) 0.0059(6)
O2 0.0198(7) 0.0160(7) 0.0223(7) 0.0035(6) 0.0000(6) 0.0032(5)
O3 0.0165(7) 0.0273(8) 0.0145(7) 0.0100(6) -0.0019(5) -0.0013(6)
O4 0.0155(7) 0.0235(7) 0.0229(7) 0.0108(6) 0.0032(6) -0.0030(6)
O5 0.0151(7) 0.0206(7) 0.0185(7) 0.0109(6) -0.0036(5) -0.0005(5)
O6 0.0207(7) 0.0168(7) 0.0292(8) 0.0100(6) 0.0038(6) 0.0039(6)
O7 0.0144(7) 0.0188(7) 0.0233(7) 0.0086(6) 0.0059(5) 0.0005(5)
C1 0.0259(12) 0.0293(12) 0.0282(12) -0.0049(9) -0.0072(9) 0.0057(9)
C2 0.0373(14) 0.0458(15) 0.0259(12) -0.0024(11) -0.0105(10) 0.0141(12)
C3 0.0302(12) 0.0386(13) 0.0297(12) 0.0051(10) -0.0078(10) 0.0145(10)
C4 0.0230(11) 0.0235(11) 0.0214(10) 0.0031(8) -0.0002(8) 0.0089(8)
C5 0.0167(9) 0.0173(9) 0.0140(9) 0.0052(7) 0.0034(7) 0.0019(7)
C6 0.0129(9) 0.0160(9) 0.0157(9) 0.0060(7) 0.0037(7) 0.0016(7)
C7 0.0151(9) 0.0142(9) 0.0127(8) 0.0050(7) 0.0012(7) 0.0009(7)
C8 0.0158(9) 0.0153(9) 0.0127(9) 0.0041(7) 0.0008(7) 0.0022(7)
C9 0.0127(9) 0.0158(9) 0.0152(9) 0.0053(7) 0.0026(7) 0.0026(7)
C10 0.0123(9) 0.0185(9) 0.0137(9) 0.0047(7) 0.0014(7) 0.0023(7)
C11 0.0175(10) 0.0222(10) 0.0163(9) 0.0088(8) 0.0041(7) 0.0040(8)
C12 0.0155(9) 0.0150(9) 0.0186(9) 0.0058(7) 0.0061(7) 0.0018(7)
C13 0.0133(9) 0.0166(9) 0.0184(9) 0.0043(7) 0.0025(7) 0.0025(7)
C14 0.0155(9) 0.0155(9) 0.0142(9) 0.0068(7) 0.0032(7) 0.0046(7)
C15 0.0138(9) 0.0177(10) 0.0140(9) 0.0048(7) 0.0009(7) 0.0025(7)
C16 0.0196(10) 0.0168(9) 0.0208(10) 0.0066(8) 0.0057(8) -0.0014(8)
C17 0.0162(10) 0.0280(11) 0.0280(11) 0.0096(9) 0.0063(8) 0.0010(8)
C18 0.0327(13) 0.0538(16) 0.0220(12) 0.0244(11) -0.0113(10) -0.0134(11)
C19 0.0155(9) 0.0166(9) 0.0266(11) 0.0059(8) 0.0022(8) -0.0005(7)
C20 0.0199(10) 0.0244(11) 0.0263(11) 0.0124(9) -0.0090(8) -0.0023(8)

loop_
_atom_type_symbol
_atom_type_description
_atom_type_scat_dispersion_real
_atom_type_scat_dispersion_imag
_atom_type_scat_source
C C 0.0181 0.0091 'International Tables Vol C Tables 4.2.6.8 and 6.1.1.4'
H H 0.0000 0.0000 'International Tables Vol C Tables 4.2.6.8 and 6.1.1.4'
O O 0.0492 0.0322 'International Tables Vol C Tables 4.2.6.8 and 6.1.1.4'

loop_
_geom_angle_atom_site_label_1
_geom_angle_atom_site_label_2
_geom_angle_atom_site_label_3
_geom_angle
C5 O1 C1 113.82(15)
C10 O3 C18 118.57(16)
C12 O4 C19 117.17(15)
C14 O5 C20 116.87(15)
C15 O7 C16 116.23(15)
O1 C1 C2 111.5(2)
O1 C1 H1A 109.3
C2 C1 H1A 109.3
O1 C1 H1B 109.3
C2 C1 H1B 109.3
H1A C1 H1B 108.0
C1 C2 C3 110.6(2)
C1 C2 H2A 109.5
C3 C2 H2A 109.5
C1 C2 H2B 109.5
C3 C2 H2B 109.5
H2A C2 H2B 108.1
C4 C3 C2 110.06(18)
C4 C3 H3A 109.6
C2 C3 H3A 109.6
C4 C3 H3B 109.6
C2 C3 H3B 109.6
H3A C3 H3B 108.2
C5 C4 C3 122.1(2)
C5 C4 H4 118.9
C3 C4 H4 118.9
C4 C5 O1 124.90(18)
C4 C5 C6 122.76(18)
O1 C5 C6 112.30(16)
O2 C6 C5 122.36(17)
O2 C6 C7 121.52(17)
C5 C6 C7 116.07(16)
C8 C7 C15 119.23(17)
C8 C7 C6 124.05(17)
C15 C7 C6 116.63(16)
C7 C8 C9 128.02(17)
C7 C8 H8 116.2(15)
C9 C8 H8 115.7(15)
C14 C9 C10 117.19(16)
C14 C9 C8 119.47(16)
C10 C9 C8 123.25(16)
O3 C10 C11 123.53(16)
O3 C10 C9 115.05(16)
C11 C10 C9 121.36(17)
C10 C11 C12 119.17(17)
C10 C11 H11 120.4
C12 C11 H11 120.4
O4 C12 C13 123.42(17)
O4 C12 C11 114.77(16)
C13 C12 C11 121.79(17)
C12 C13 C14 117.96(17)
C12 C13 H13 121.0
C14 C13 H13 121.0
O5 C14 C13 122.92(16)
O5 C14 C9 114.55(16)
C13 C14 C9 122.50(17)
O6 C15 O7 124.37(17)
O6 C15 C7 125.87(18)
O7 C15 C7 109.73(15)
O7 C16 C17 106.59(16)
O7 C16 H16A 110.4
C17 C16 H16A 110.4
O7 C16 H16B 110.4
C17 C16 H16B 110.4
H16A C16 H16B 108.6
C16 C17 H17A 109.5
C16 C17 H17B 109.5
H17A C17 H17B 109.5
C16 C17 H17C 109.5
H17A C17 H17C 109.5
H17B C17 H17C 109.5
O3 C18 H18A 109.5
O3 C18 H18B 109.5
H18A C18 H18B 109.5
O3 C18 H18C 109.5
H18A C18 H18C 109.5
H18B C18 H18C 109.5
O4 C19 H19A 109.5
O4 C19 H19B 109.5
H19A C19 H19B 109.5
O4 C19 H19C 109.5
H19A C19 H19C 109.5
H19B C19 H19C 109.5
O5 C20 H20A 109.5
O5 C20 H20B 109.5
H20A C20 H20B 109.5
O5 C20 H20C 109.5
H20A C20 H20C 109.5
H20B C20 H20C 109.5

loop_
_geom_bond_atom_site_label_1
_geom_bond_atom_site_label_2
_geom_bond_distance
O1 C5 1.363(2)
O1 C1 1.434(2)
O2 C6 1.213(2)
O3 C10 1.365(2)
O3 C18 1.423(2)
O4 C12 1.365(2)
O4 C19 1.437(2)
O5 C14 1.365(2)
O5 C20 1.434(2)
O6 C15 1.203(2)
O7 C15 1.350(2)
O7 C16 1.453(2)
C1 C2 1.505(3)
C1 H1A 0.9900
C1 H1B 0.9900
C2 C3 1.522(4)
C2 H2A 0.9900
C2 H2B 0.9900
C3 C4 1.509(3)
C3 H3A 0.9900
C3 H3B 0.9900
C4 C5 1.330(3)
C4 H4 0.9500
C5 C6 1.493(3)
C6 C7 1.509(2)
C7 C8 1.339(3)
C7 C15 1.491(3)
C8 C9 1.462(3)
C8 H8 0.98(3)
C9 C14 1.407(3)
C9 C10 1.414(3)
C10 C11 1.384(3)
C11 C12 1.396(3)
C11 H11 0.9500
C12 C13 1.390(3)
C13 C14 1.393(3)
C13 H13 0.9500
C16 C17 1.505(3)
C16 H16A 0.9900
C16 H16B 0.9900
C17 H17A 0.9800
C17 H17B 0.9800
C17 H17C 0.9800
C18 H18A 0.9800
C18 H18B 0.9800
C18 H18C 0.9800
C19 H19A 0.9800
C19 H19B 0.9800
C19 H19C 0.9800
C20 H20A 0.9800
C20 H20B 0.9800
C20 H20C 0.9800

loop_
_geom_torsion_atom_site_label_1
_geom_torsion_atom_site_label_2
_geom_torsion_atom_site_label_3
_geom_torsion_atom_site_label_4
_geom_torsion
C5 O1 C1 C2 -48.8(3)
O1 C1 C2 C3 60.3(3)
C1 C2 C3 C4 -39.5(3)
C2 C3 C4 C5 10.8(3)
C3 C4 C5 O1 0.7(3)
C3 C4 C5 C6 178.4(2)
C1 O1 C5 C4 18.6(3)
C1 O1 C5 C6 -159.31(17)
C4 C5 C6 O2 10.9(3)
O1 C5 C6 O2 -171.11(17)
C4 C5 C6 C7 -166.79(19)
O1 C5 C6 C7 11.2(2)
O2 C6 C7 C8 51.7(3)
C5 C6 C7 C8 -130.6(2)
O2 C6 C7 C15 -124.84(19)
C5 C6 C7 C15 52.9(2)
C15 C7 C8 C9 -176.12(18)
C6 C7 C8 C9 7.5(3)
C7 C8 C9 C14 -144.4(2)
C7 C8 C9 C10 39.0(3)
C18 O3 C10 C11 1.1(3)
C18 O3 C10 C9 178.4(2)
C14 C9 C10 O3 -175.73(16)
C8 C9 C10 O3 0.9(3)
C14 C9 C10 C11 1.6(3)
C8 C9 C10 C11 178.26(18)
O3 C10 C11 C12 176.61(18)
C9 C10 C11 C12 -0.5(3)
C19 O4 C12 C13 -8.5(3)
C19 O4 C12 C11 170.52(17)
C10 C11 C12 O4 -179.52(17)
C10 C11 C12 C13 -0.5(3)
O4 C12 C13 C14 179.23(18)
C11 C12 C13 C14 0.3(3)
C20 O5 C14 C13 11.0(3)
C20 O5 C14 C9 -170.73(17)
C12 C13 C14 O5 179.07(17)
C12 C13 C14 C9 0.9(3)
C10 C9 C14 O5 179.87(16)
C8 C9 C14 O5 3.1(3)
C10 C9 C14 C13 -1.8(3)
C8 C9 C14 C13 -178.63(18)
C16 O7 C15 O6 7.2(3)
C16 O7 C15 C7 -174.70(15)
C8 C7 C15 O6 23.9(3)
C6 C7 C15 O6 -159.45(19)
C8 C7 C15 O7 -154.15(17)
C6 C7 C15 O7 22.5(2)
C15 O7 C16 C17 -172.42(16)
